data_4033049
loop_
_publ_author_name
'Sharma, Shivangi'
'Parumala, Santosh Kumar Reddy'
'Peddinti, Rama Krishna'

_publ_section_title
;
 Lewis Acid-Mediated Site-Selective Synthesis of Oxygenated Biaryls from
 Methoxyphenols and Electron-Rich Arenes.
;
_journal_issue 18
_journal_name_full 'The Journal of organic chemistry'
_journal_page_first 9367
_journal_page_last 9383
_journal_paper_doi 10.1021/acs.joc.7b00684
_journal_volume 82
_journal_year 2017
_chemical_formula_moiety 'C15 H14 Br Cl O4'
_chemical_formula_sum 'C15 H14 Br Cl O4'
_chemical_formula_weight 373.61
_chemical_melting_point 118
_chemical_name_systematic
; 
 ? 
;
_space_group_IT_number 2
_symmetry_cell_setting triclinic
_symmetry_space_group_name_Hall '-P 1'
_symmetry_space_group_name_H-M 'P -1'
_atom_sites_solution_hydrogens geom
_atom_sites_solution_primary direct
_atom_sites_solution_secondary difmap
_audit_creation_method SHELXL-97
_cell_angle_alpha 90.101(2)
_cell_angle_beta 90.003(2)
_cell_angle_gamma 102.300(2)
_cell_formula_units_Z 4
_cell_length_a 8.7526(4)
_cell_length_b 9.0170(4)
_cell_length_c 19.8984(7)
_cell_measurement_reflns_used 7622
_cell_measurement_temperature 296(2)
_cell_measurement_theta_max 28.300
_cell_measurement_theta_min 2.31
_cell_volume 1534.37(11)
_computing_structure_refinement 'SHELXL-97 (Sheldrick, 1997)'
_computing_structure_solution 'SHELXS-97 (Sheldrick, 1990)'
_diffrn_ambient_temperature 296(2)
_diffrn_measured_fraction_theta_full 0.935
_diffrn_measured_fraction_theta_max 0.935
_diffrn_measurement_device_type 'Bruker APEX-II CCD'
_diffrn_radiation_monochromator graphite
_diffrn_radiation_source 'fine-focus sealed tube'
_diffrn_radiation_type MoK\a
_diffrn_radiation_wavelength 0.71073
_diffrn_reflns_av_R_equivalents 0.0389
_diffrn_reflns_av_sigmaI/netI 0.0728
_diffrn_reflns_limit_h_max 11
_diffrn_reflns_limit_h_min -11
_diffrn_reflns_limit_k_max 12
_diffrn_reflns_limit_k_min -11
_diffrn_reflns_limit_l_max 26
_diffrn_reflns_limit_l_min -22
_diffrn_reflns_number 18716
_diffrn_reflns_theta_full 28.30
_diffrn_reflns_theta_max 28.30
_diffrn_reflns_theta_min 2.31
_exptl_absorpt_coefficient_mu 2.865
_exptl_absorpt_correction_T_max 0.564
_exptl_absorpt_correction_T_min 0.569
_exptl_crystal_colour yellow
_exptl_crystal_density_diffrn 1.617
_exptl_crystal_density_method 'not measured'
_exptl_crystal_description 'square prizm'
_exptl_crystal_F_000 1139
_exptl_crystal_size_max 0.2
_exptl_crystal_size_mid 0.2
_exptl_crystal_size_min 0.2
_refine_diff_density_max 0.356
_refine_diff_density_min -0.516
_refine_diff_density_rms 0.058
_refine_ls_extinction_method none
_refine_ls_goodness_of_fit_ref 0.973
_refine_ls_hydrogen_treatment mixed
_refine_ls_matrix_type full
_refine_ls_number_parameters 387
_refine_ls_number_reflns 7125
_refine_ls_number_restraints 0
_refine_ls_restrained_S_all 0.973
_refine_ls_R_factor_all 0.1185
_refine_ls_R_factor_gt 0.0433
_refine_ls_shift/su_max 0.001
_refine_ls_shift/su_mean 0.000
_refine_ls_structure_factor_coef Fsqd
_refine_ls_weighting_details 'calc w=1/[\s^2^(Fo^2^)+(0.0394P)^2^+0.0000P] where P=(Fo^2^+2Fc^2^)/3'
_refine_ls_weighting_scheme calc
_refine_ls_wR_factor_gt 0.0819
_refine_ls_wR_factor_ref 0.1004
_reflns_number_gt 3594
_reflns_number_total 7125
_reflns_threshold_expression >2sigma(I)
_cod_data_source_file jo7b00684_si_002.cif
_cod_data_source_block ups1590san_0ma_1
_cod_depositor_comments
;
The following automatic conversions were performed:

'_symmetry_cell_setting' value 'Triclinic' changed to 'triclinic'
according to
/home/data/users/saulius/crontab/automatic-downloads/current/ACS/lib/dictionaries/cif_core.dic
dictionary named 'cif_core.dic' version 2.4.2 from 2011-04-26.

Automatic conversion script
Id: cif_fix_values 4973 2017-02-22 13:04:09Z antanas 
;
_cod_original_sg_symbol_H-M P-1
_cod_database_code 4033049

loop_
_symmetry_equiv_pos_as_xyz
'x, y, z'
'-x, -y, -z'

loop_
_atom_site_label
_atom_site_type_symbol
_atom_site_fract_x
_atom_site_fract_y
_atom_site_fract_z
_atom_site_U_iso_or_equiv
_atom_site_adp_type
_atom_site_occupancy
_atom_site_symmetry_multiplicity
_atom_site_calc_flag
_atom_site_refinement_flags
Br2 Br 0.79854(5) 0.41298(4) 0.796059(18) 0.07321(16) Uani 1 1 d .
Cl2 Cl 0.63211(10) 0.35654(11) 0.49016(5) 0.0638(3) Uani 1 1 d .
Br1 Br 0.70156(5) 0.58740(5) 0.295867(19) 0.07560(16) Uani 1 1 d .
Cl1 Cl 0.86744(10) 0.64305(11) -0.00997(5) 0.0650(3) Uani 1 1 d .
O8 O 1.1251(3) 0.3363(3) 0.36673(11) 0.0563(6) Uani 1 1 d .
C28 C 0.7378(4) 0.2797(4) 0.72202(15) 0.0451(8) Uani 1 1 d .
C26 C 0.5721(4) 0.0642(4) 0.67446(17) 0.0442(8) Uani 1 1 d .
C24 C 0.7776(3) 0.2137(3) 0.60766(15) 0.0377(7) Uani 1 1 d .
C27 C 0.6134(4) 0.1581(4) 0.72876(16) 0.0477(8) Uani 1 1 d .
H27 H 0.5589 0.1402 0.7691 0.057 Uiso 1 1 calc R
C29 C 0.8217(4) 0.3072(3) 0.66327(15) 0.0439(8) Uani 1 1 d .
H29 H 0.9076 0.3880 0.6607 0.053 Uiso 1 1 calc R
C25 C 0.6534(4) 0.0930(4) 0.61336(16) 0.0399(8) Uani 1 1 d .
O1 O 0.4412(2) 0.8660(2) 0.09317(10) 0.0512(6) Uani 1 1 d .
O7 O 1.0592(2) 0.1346(2) 0.59292(10) 0.0494(6) Uani 1 1 d .
O5 O 0.6103(3) 0.0003(3) 0.55899(11) 0.0538(6) Uani 1 1 d .
H5 H 0.5320 -0.0641 0.5683 0.081 Uiso 1 1 calc R
O6 O 0.4529(2) -0.0640(3) 0.67231(12) 0.0572(6) Uani 1 1 d .
O3 O 0.8912(3) 1.0012(3) 0.05869(11) 0.0556(6) Uani 1 1 d .
H3 H 0.9716 1.0634 0.0676 0.083 Uiso 1 1 calc R
C14 C 0.2977(4) 0.9142(4) 0.08976(16) 0.0600(10) Uani 1 1 d .
H14A H 0.3015 0.9850 0.0535 0.090 Uiso 1 1 calc R
H14B H 0.2804 0.9624 0.1313 0.090 Uiso 1 1 calc R
H14C H 0.2140 0.8280 0.0822 0.090 Uiso 1 1 calc R
C9 C 0.9283(4) 0.9364(4) 0.17439(17) 0.0444(8) Uani 1 1 d .
C19 C 1.0462(4) 0.3034(3) 0.42654(16) 0.0432(8) Uani 1 1 d .
C7 C 0.7222(3) 0.7866(4) 0.10777(15) 0.0401(8) Uani 1 1 d .
C8 C 0.8478(4) 0.9070(4) 0.11346(16) 0.0404(8) Uani 1 1 d .
C18 C 0.9023(4) 0.3402(3) 0.42955(16) 0.0465(8) Uani 1 1 d .
H18 H 0.8639 0.3850 0.3930 0.056 Uiso 1 1 calc R
C3 C 0.5976(4) 0.6598(3) -0.07028(16) 0.0468(8) Uani 1 1 d .
H3A H 0.6360 0.6145 -0.1068 0.056 Uiso 1 1 calc R
C16 C 0.8691(3) 0.2434(3) 0.54388(15) 0.0372(7) Uani 1 1 d .
C20 C 1.1030(4) 0.2338(3) 0.48011(15) 0.0433(8) Uani 1 1 d .
H20 H 1.1998 0.2073 0.4774 0.052 Uiso 1 1 calc R
C11 C 0.7619(4) 0.7202(4) 0.22205(16) 0.0475(8) Uani 1 1 d .
C4 C 0.4545(4) 0.6969(3) -0.07375(16) 0.0435(8) Uani 1 1 d .
C17 C 0.8150(3) 0.3100(3) 0.48755(16) 0.0414(8) Uani 1 1 d .
C2 C 0.6847(3) 0.6901(3) -0.01216(16) 0.0413(8) Uani 1 1 d .
C6 C 0.4869(4) 0.7963(3) 0.03784(15) 0.0404(8) Uani 1 1 d .
C1 C 0.6316(3) 0.7571(3) 0.04389(15) 0.0385(7) Uani 1 1 d .
C22 C 1.2853(4) 0.3348(5) 0.36500(17) 0.0697(11) Uani 1 1 d .
H22A H 1.3369 0.3913 0.4025 0.105 Uiso 1 1 calc R
H22B H 1.3300 0.3803 0.3239 0.105 Uiso 1 1 calc R
H22C H 1.2985 0.2320 0.3673 0.105 Uiso 1 1 calc R
C21 C 1.0134(4) 0.2044(3) 0.53796(15) 0.0395(8) Uani 1 1 d .
C10 C 0.8868(4) 0.8418(4) 0.22851(17) 0.0493(9) Uani 1 1 d .
H10 H 0.9419 0.8595 0.2687 0.059 Uiso 1 1 calc R
C31 C 0.3829(4) -0.1192(4) 0.7339(2) 0.0766(12) Uani 1 1 d .
H31A H 0.4608 -0.1444 0.7631 0.115 Uiso 1 1 calc R
H31B H 0.3028 -0.2082 0.7257 0.115 Uiso 1 1 calc R
H31C H 0.3376 -0.0426 0.7546 0.115 Uiso 1 1 calc R
O4 O 1.0474(3) 1.0635(3) 0.17269(12) 0.0616(6) Uani 1 1 d .
O2 O 0.3749(3) 0.6633(3) -0.13308(11) 0.0584(6) Uani 1 1 d .
C5 C 0.3960(4) 0.7666(3) -0.01970(15) 0.0439(8) Uani 1 1 d .
H5A H 0.2988 0.7925 -0.0222 0.053 Uiso 1 1 calc R
C12 C 0.6787(4) 0.6933(4) 0.16333(16) 0.0468(8) Uani 1 1 d .
H12 H 0.5928 0.6125 0.1606 0.056 Uiso 1 1 calc R
C15 C 1.1167(4) 1.1196(4) 0.23346(19) 0.0790(12) Uani 1 1 d .
H15A H 1.0387 1.1448 0.2627 0.118 Uiso 1 1 calc R
H15B H 1.1962 1.2089 0.2251 0.118 Uiso 1 1 calc R
H15C H 1.1629 1.0438 0.2543 0.118 Uiso 1 1 calc R
C13 C 0.2152(4) 0.6659(4) -0.13493(17) 0.0688(11) Uani 1 1 d .
H13A H 0.1637 0.6122 -0.0968 0.103 Uiso 1 1 calc R
H13B H 0.1698 0.6181 -0.1755 0.103 Uiso 1 1 calc R
H13C H 0.2030 0.7692 -0.1337 0.103 Uiso 1 1 calc R
C23 C 1.2034(4) 0.0860(4) 0.58952(16) 0.0596(10) Uani 1 1 d .
H23A H 1.2024 0.0206 0.5513 0.089 Uiso 1 1 calc R
H23B H 1.2171 0.0317 0.6297 0.089 Uiso 1 1 calc R
H23C H 1.2880 0.1728 0.5852 0.089 Uiso 1 1 calc R

loop_
_atom_site_aniso_label
_atom_site_aniso_U_11
_atom_site_aniso_U_22
_atom_site_aniso_U_33
_atom_site_aniso_U_23
_atom_site_aniso_U_13
_atom_site_aniso_U_12
Br2 0.1035(3) 0.0619(3) 0.0523(3) -0.0146(2) 0.0050(2) 0.0133(2)
Cl2 0.0498(5) 0.0725(7) 0.0744(7) 0.0090(5) -0.0076(4) 0.0245(5)
Br1 0.1070(4) 0.0645(3) 0.0536(3) 0.0128(2) -0.0056(2) 0.0143(2)
Cl1 0.0505(6) 0.0729(7) 0.0769(7) -0.0112(5) 0.0067(4) 0.0252(5)
O8 0.0660(17) 0.0636(16) 0.0402(15) 0.0107(12) 0.0059(11) 0.0157(13)
C28 0.058(2) 0.042(2) 0.039(2) -0.0055(16) -0.0017(16) 0.0196(18)
C26 0.0356(19) 0.045(2) 0.055(2) 0.0065(18) 0.0013(16) 0.0139(17)
C24 0.0371(19) 0.0387(19) 0.040(2) 0.0050(15) -0.0011(14) 0.0134(16)
C27 0.054(2) 0.051(2) 0.042(2) 0.0062(17) 0.0061(16) 0.0213(19)
C29 0.047(2) 0.038(2) 0.045(2) -0.0035(16) -0.0013(16) 0.0072(16)
C25 0.0407(19) 0.039(2) 0.043(2) -0.0027(16) -0.0063(15) 0.0158(16)
O1 0.0554(15) 0.0711(16) 0.0354(13) -0.0063(11) 0.0018(10) 0.0325(13)
O7 0.0515(14) 0.0686(16) 0.0358(13) 0.0054(11) -0.0020(10) 0.0300(12)
O5 0.0528(15) 0.0505(16) 0.0535(15) -0.0065(12) -0.0039(11) 0.0010(11)
O6 0.0473(14) 0.0575(16) 0.0625(17) 0.0083(13) 0.0068(12) 0.0015(12)
O3 0.0539(16) 0.0572(17) 0.0542(16) 0.0023(13) -0.0027(11) 0.0085(12)
C14 0.068(2) 0.078(3) 0.045(2) -0.0050(19) 0.0069(17) 0.041(2)
C9 0.037(2) 0.044(2) 0.054(2) -0.0062(18) 0.0010(16) 0.0121(17)
C19 0.051(2) 0.040(2) 0.039(2) 0.0019(16) 0.0005(16) 0.0086(16)
C7 0.0385(19) 0.041(2) 0.044(2) -0.0031(16) 0.0030(15) 0.0154(16)
C8 0.041(2) 0.042(2) 0.042(2) 0.0017(16) 0.0032(16) 0.0167(17)
C18 0.053(2) 0.046(2) 0.041(2) 0.0055(16) -0.0094(16) 0.0112(17)
C3 0.051(2) 0.047(2) 0.043(2) -0.0082(16) 0.0110(16) 0.0136(17)
C16 0.0394(19) 0.0339(18) 0.0376(19) -0.0016(14) -0.0031(14) 0.0059(15)
C20 0.0444(19) 0.049(2) 0.038(2) -0.0009(16) -0.0053(15) 0.0150(16)
C11 0.058(2) 0.045(2) 0.043(2) 0.0039(16) 0.0027(17) 0.0196(18)
C4 0.050(2) 0.043(2) 0.036(2) -0.0010(15) -0.0010(16) 0.0060(17)
C17 0.0396(19) 0.0372(19) 0.048(2) -0.0029(15) -0.0084(16) 0.0094(15)
C2 0.0421(19) 0.0367(19) 0.045(2) 0.0005(15) 0.0092(16) 0.0091(15)
C6 0.046(2) 0.0390(19) 0.0374(19) -0.0007(15) 0.0062(15) 0.0118(16)
C1 0.0427(19) 0.0356(18) 0.0374(19) 0.0022(15) 0.0038(15) 0.0086(15)
C22 0.070(3) 0.090(3) 0.053(3) 0.001(2) 0.0114(19) 0.024(2)
C21 0.047(2) 0.0412(19) 0.0313(19) -0.0013(15) -0.0041(15) 0.0107(16)
C10 0.054(2) 0.055(2) 0.044(2) -0.0078(18) -0.0084(17) 0.0246(19)
C31 0.073(3) 0.063(3) 0.088(3) 0.015(2) 0.022(2) 0.001(2)
O4 0.0531(15) 0.0642(17) 0.0643(17) -0.0069(13) -0.0074(12) 0.0056(13)
O2 0.0642(17) 0.0666(16) 0.0454(15) -0.0119(12) -0.0052(12) 0.0163(13)
C5 0.0421(19) 0.049(2) 0.043(2) 0.0012(16) 0.0017(15) 0.0138(16)
C12 0.053(2) 0.042(2) 0.046(2) 0.0012(17) 0.0008(17) 0.0112(17)
C15 0.071(3) 0.071(3) 0.089(3) -0.017(2) -0.018(2) 0.000(2)
C13 0.075(3) 0.081(3) 0.052(2) -0.006(2) -0.014(2) 0.021(2)
C23 0.059(2) 0.081(3) 0.048(2) 0.0030(19) -0.0066(17) 0.038(2)

loop_
_atom_type_symbol
_atom_type_description
_atom_type_scat_dispersion_real
_atom_type_scat_dispersion_imag
_atom_type_scat_source
C C 0.0033 0.0016 'International Tables Vol C Tables 4.2.6.8 and 6.1.1.4'
H H 0.0000 0.0000 'International Tables Vol C Tables 4.2.6.8 and 6.1.1.4'
O O 0.0106 0.0060 'International Tables Vol C Tables 4.2.6.8 and 6.1.1.4'
Cl Cl 0.1484 0.1585 'International Tables Vol C Tables 4.2.6.8 and 6.1.1.4'
Br Br -0.2901 2.4595 'International Tables Vol C Tables 4.2.6.8 and 6.1.1.4'

loop_
_geom_angle_atom_site_label_1
_geom_angle_atom_site_label_2
_geom_angle_atom_site_label_3
_geom_angle
C19 O8 C22 118.4(2)
C29 C28 C27 121.9(3)
C29 C28 Br2 118.5(3)
C27 C28 Br2 119.6(2)
C27 C26 O6 126.3(3)
C27 C26 C25 120.7(3)
O6 C26 C25 113.0(3)
C25 C24 C29 119.0(3)
C25 C24 C16 121.2(3)
C29 C24 C16 119.8(3)
C26 C27 C28 118.2(3)
C28 C29 C24 119.8(3)
O5 C25 C24 119.2(3)
O5 C25 C26 120.5(3)
C24 C25 C26 120.3(3)
C6 O1 C14 117.9(2)
C21 O7 C23 118.1(2)
C26 O6 C31 117.5(3)
C10 C9 O4 126.2(3)
C10 C9 C8 120.4(3)
O4 C9 C8 113.4(3)
C18 C19 O8 115.5(3)
C18 C19 C20 120.9(3)
O8 C19 C20 123.6(3)
C8 C7 C12 118.8(3)
C8 C7 C1 121.0(3)
C12 C7 C1 120.1(3)
C7 C8 O3 119.3(3)
C7 C8 C9 120.4(3)
O3 C8 C9 120.3(3)
C19 C18 C17 119.1(3)
C4 C3 C2 119.4(3)
C21 C16 C17 116.7(3)
C21 C16 C24 120.6(3)
C17 C16 C24 122.7(3)
C19 C20 C21 119.0(3)
C12 C11 C10 121.4(3)
C12 C11 Br1 118.8(3)
C10 C11 Br1 119.8(3)
C3 C4 O2 116.1(3)
C3 C4 C5 121.0(3)
O2 C4 C5 122.9(3)
C18 C17 C16 122.1(3)
C18 C17 Cl2 118.4(2)
C16 C17 Cl2 119.4(2)
C3 C2 C1 122.3(3)
C3 C2 Cl1 118.1(2)
C1 C2 Cl1 119.6(2)
O1 C6 C5 122.7(3)
O1 C6 C1 114.7(3)
C5 C6 C1 122.6(3)
C6 C1 C2 116.5(3)
C6 C1 C7 120.5(3)
C2 C1 C7 123.0(3)
O7 C21 C20 123.0(3)
O7 C21 C16 115.0(3)
C20 C21 C16 122.0(3)
C9 C10 C11 118.8(3)
C9 O4 C15 118.2(3)
C4 O2 C13 118.7(3)
C6 C5 C4 118.1(3)
C11 C12 C7 120.2(3)

loop_
_geom_bond_atom_site_label_1
_geom_bond_atom_site_label_2
_geom_bond_distance
Br2 C28 1.903(3)
Cl2 C17 1.740(3)
Br1 C11 1.899(3)
Cl1 C2 1.741(3)
O8 C19 1.377(4)
O8 C22 1.406(4)
C28 C29 1.375(4)
C28 C27 1.377(4)
C26 C27 1.372(4)
C26 O6 1.383(4)
C26 C25 1.405(4)
C24 C25 1.369(4)
C24 C29 1.394(4)
C24 C16 1.494(4)
C25 O5 1.369(3)
O1 C6 1.368(3)
O1 C14 1.415(3)
O7 C21 1.365(3)
O7 C23 1.424(3)
O6 C31 1.413(4)
O3 C8 1.386(3)
C9 C10 1.375(4)
C9 O4 1.375(4)
C9 C8 1.399(4)
C19 C18 1.371(4)
C19 C20 1.383(4)
C7 C8 1.375(4)
C7 C12 1.393(4)
C7 C1 1.492(4)
C18 C17 1.379(4)
C3 C4 1.365(4)
C3 C2 1.380(4)
C16 C21 1.387(4)
C16 C17 1.401(4)
C20 C21 1.387(4)
C11 C12 1.371(4)
C11 C10 1.379(4)
C4 O2 1.371(4)
C4 C5 1.396(4)
C2 C1 1.394(4)
C6 C5 1.387(4)
C6 C1 1.391(4)
O4 C15 1.398(4)
O2 C13 1.403(4)
